data_2219660
loop_
_publ_author_name
'Yang, Zhong Nian'

_publ_section_title Diaquabis[2-(2-pyridylmethoxy)pyrazine-\k<i>N</i>^4^]bis(thiocyanato-\k<i>N</i>)cobalt(II)
_journal_coeditor_code LH2698
_journal_issue 10
_journal_name_full 'Acta Crystallographica Section E'
_journal_page_first m1350
_journal_paper_doi 10.1107/S1600536808030882
_journal_volume 64
_journal_year 2008
_chemical_formula_iupac '[Co (N C S)2 (C10 H9 N3 O)2 (H2 O)2]'
_chemical_formula_moiety 'C22 H22 Co N8 O4 S2'
_chemical_formula_sum 'C22 H22 Co N8 O4 S2'
_chemical_formula_weight 585.53
_chemical_name_systematic
;
Diaquabis[2-(2-pyridylmethoxy)pyrazine-\kN^4^]bis(thiocyanato-\kN)cobalt(II)
;
_space_group_IT_number 15
_symmetry_cell_setting monoclinic
_symmetry_space_group_name_Hall '-C 2yc'
_symmetry_space_group_name_H-M 'C 1 2/c 1'
_atom_sites_solution_hydrogens geom
_atom_sites_solution_primary direct
_atom_sites_solution_secondary difmap
_audit_creation_method SHELXL-97
_cell_angle_alpha 90.00
_cell_angle_beta 110.749(3)
_cell_angle_gamma 90.00
_cell_formula_units_Z 4
_cell_length_a 19.954(4)
_cell_length_b 10.044(2)
_cell_length_c 13.650(3)
_cell_measurement_reflns_used 3335
_cell_measurement_temperature 298(2)
_cell_measurement_theta_max 27.467
_cell_measurement_theta_min 2.303
_cell_volume 2558.3(9)
_computing_cell_refinement 'SAINT (Bruker, 2007)'
_computing_data_collection 'SMART (Bruker, 2007)'
_computing_data_reduction 'SAINT (Bruker, 2007)'
_computing_molecular_graphics 'SHELXTL (Sheldrick, 2008)'
_computing_publication_material 'SHELXTL (Sheldrick, 2008)'
_computing_structure_refinement 'SHELXTL  (Sheldrick, 2008)'
_computing_structure_solution 'SHELXTL  (Sheldrick, 2008)'
_diffrn_ambient_temperature 298(2)
_diffrn_measured_fraction_theta_full 0.993
_diffrn_measured_fraction_theta_max 0.993
_diffrn_measurement_device_type 'Bruker SMART APEX CCD'
_diffrn_measurement_method '\f and \w scans'
_diffrn_radiation_monochromator graphite
_diffrn_radiation_source 'fine-focus sealed tube'
_diffrn_radiation_type MoK\a
_diffrn_radiation_wavelength 0.71073
_diffrn_reflns_av_R_equivalents 0.0322
_diffrn_reflns_av_sigmaI/netI 0.0374
_diffrn_reflns_limit_h_max 21
_diffrn_reflns_limit_h_min -25
_diffrn_reflns_limit_k_max 12
_diffrn_reflns_limit_k_min -11
_diffrn_reflns_limit_l_max 17
_diffrn_reflns_limit_l_min -9
_diffrn_reflns_number 7123
_diffrn_reflns_theta_full 26.98
_diffrn_reflns_theta_max 26.98
_diffrn_reflns_theta_min 2.18
_exptl_absorpt_coefficient_mu 0.880
_exptl_absorpt_correction_T_max 0.8720
_exptl_absorpt_correction_T_min 0.7143
_exptl_absorpt_correction_type multi-scan
_exptl_absorpt_process_details 'SADABS (Sheldrick, 1996)'
_exptl_crystal_colour red
_exptl_crystal_density_diffrn 1.520
_exptl_crystal_density_method 'not measured'
_exptl_crystal_description block
_exptl_crystal_F_000 1204
_exptl_crystal_size_max 0.41
_exptl_crystal_size_mid 0.31
_exptl_crystal_size_min 0.16
_refine_diff_density_max 0.752
_refine_diff_density_min -0.373
_refine_ls_extinction_method none
_refine_ls_goodness_of_fit_ref 1.088
_refine_ls_hydrogen_treatment constr
_refine_ls_matrix_type full
_refine_ls_number_parameters 168
_refine_ls_number_reflns 2768
_refine_ls_number_restraints 1
_refine_ls_restrained_S_all 1.091
_refine_ls_R_factor_all 0.0461
_refine_ls_R_factor_gt 0.0394
_refine_ls_shift/su_max 0.008
_refine_ls_shift/su_mean 0.001
_refine_ls_structure_factor_coef Fsqd
_refine_ls_weighting_details 'calc w=1/[\s^2^(Fo^2^)+(0.0638P)^2^+0.3122P] where P=(Fo^2^+2Fc^2^)/3'
_refine_ls_weighting_scheme calc
_refine_ls_wR_factor_gt 0.1044
_refine_ls_wR_factor_ref 0.1077
_reflns_number_gt 2361
_reflns_number_total 2768
_reflns_threshold_expression I>2\s(I)
_cod_data_source_file lh2698.cif
_cod_data_source_block I
_cod_original_cell_volume 2558.2(10)
_cod_original_sg_symbol_H-M 'C 2/c '
_cod_database_code 2219660
_cod_database_fobs_code 2219660

loop_
_symmetry_equiv_pos_as_xyz
'x, y, z'
'-x, y, -z+1/2'
'x+1/2, y+1/2, z'
'-x+1/2, y+1/2, -z+1/2'
'-x, -y, -z'
'x, -y, z-1/2'
'-x+1/2, -y+1/2, -z'
'x+1/2, -y+1/2, z-1/2'

loop_
_atom_site_type_symbol
_atom_site_label
_atom_site_fract_x
_atom_site_fract_y
_atom_site_fract_z
_atom_site_U_iso_or_equiv
_atom_site_adp_type
_atom_site_calc_flag
_atom_site_refinement_flags
_atom_site_occupancy
C C1 0.23226(11) -0.20768(19) 1.25209(19) 0.0415(5) Uani d . 1
H H1 0.1927 -0.2583 1.2136 0.050 Uiso calc R 1
C C2 0.25719(13) -0.2109(2) 1.3601(2) 0.0473(5) Uani d . 1
H H2 0.2351 -0.2643 1.3955 0.057 Uiso calc R 1
C C3 0.31522(12) -0.1337(2) 1.41439(17) 0.0471(5) Uani d . 1
H H3 0.3328 -0.1326 1.4872 0.057 Uiso calc R 1
C C4 0.34682(12) -0.0580(2) 1.35887(17) 0.0474(5) Uani d . 1
H H4 0.3863 -0.0062 1.3961 0.057 Uiso calc R 1
C C5 0.26655(10) -0.12879(17) 1.20171(15) 0.0336(4) Uani d . 1
C C6 0.24197(11) -0.1258(2) 1.08505(16) 0.0431(5) Uani d . 1
H H6A 0.2825 -0.1138 1.0625 0.052 Uiso calc R 1
H H6B 0.2184 -0.2089 1.0562 0.052 Uiso calc R 1
N N2 0.17307(9) -0.09050(15) 0.88100(13) 0.0385(4) Uani d . 1
C C8 0.15889(10) -0.00579(18) 0.94509(15) 0.0349(4) Uani d . 1
C C9 0.13592(11) -0.0711(2) 0.77904(16) 0.0425(5) Uani d . 1
H H9 0.1426 -0.1301 0.7308 0.051 Uiso calc R 1
C C10 0.08838(10) 0.0321(2) 0.74250(16) 0.0398(5) Uani d . 1
H H10 0.0646 0.0421 0.6708 0.048 Uiso calc R 1
C C11 0.10991(10) 0.09863(18) 0.91016(15) 0.0341(4) Uani d . 1
H H11 0.1012 0.1545 0.9587 0.041 Uiso calc R 1
C C12 0.02714(11) 0.28829(18) 0.53206(17) 0.0365(4) Uani d U 1
Co Co1 0.0000 0.28266(3) 0.7500 0.02902(14) Uani d S 1
N N4 0.02348(10) 0.29084(16) 0.61484(15) 0.0394(4) Uani d . 1
N N3 0.07579(8) 0.11899(15) 0.80922(13) 0.0330(3) Uani d . 1
N N1 0.32395(9) -0.05466(17) 1.25423(13) 0.0402(4) Uani d . 1
O O1 0.19253(8) -0.01598(14) 1.04945(11) 0.0455(4) Uani d . 1
O O2 0.07922(7) 0.43031(14) 0.82323(11) 0.0425(3) Uani d . 1
H H5 0.0637 0.4916 0.8532 0.064 Uiso d R 1
H H8 0.1079 0.4599 0.7969 0.064 Uiso d R 1
S S1 0.03352(5) 0.28165(7) 0.41650(6) 0.0722(2) Uani d U 1

loop_
_atom_site_aniso_label
_atom_site_aniso_U_11
_atom_site_aniso_U_22
_atom_site_aniso_U_33
_atom_site_aniso_U_12
_atom_site_aniso_U_13
_atom_site_aniso_U_23
C1 0.0319(10) 0.0342(10) 0.0538(13) 0.0006(7) 0.0096(10) 0.0005(9)
C2 0.0484(13) 0.0442(11) 0.0552(14) 0.0083(9) 0.0257(11) 0.0133(10)
C3 0.0505(13) 0.0511(12) 0.0351(11) 0.0126(10) 0.0096(10) 0.0053(10)
C4 0.0409(11) 0.0471(12) 0.0439(12) -0.0040(9) 0.0022(10) -0.0025(10)
C5 0.0296(9) 0.0283(9) 0.0380(10) 0.0092(7) 0.0059(8) 0.0013(7)
C6 0.0425(11) 0.0390(10) 0.0387(11) 0.0150(9) 0.0032(9) 0.0006(9)
N2 0.0362(9) 0.0342(8) 0.0403(9) 0.0070(7) 0.0075(7) -0.0012(7)
C8 0.0310(9) 0.0330(9) 0.0339(10) 0.0013(7) 0.0032(8) -0.0014(8)
C9 0.0439(11) 0.0420(11) 0.0367(11) 0.0094(9) 0.0082(9) -0.0046(9)
C10 0.0362(10) 0.0425(10) 0.0347(10) 0.0066(8) 0.0051(9) -0.0033(9)
C11 0.0294(9) 0.0315(9) 0.0354(10) 0.0028(7) 0.0040(8) -0.0028(8)
C12 0.0364(10) 0.0331(9) 0.0404(9) 0.0018(7) 0.0140(9) 0.0011(8)
Co1 0.0249(2) 0.0302(2) 0.0284(2) 0.000 0.00494(15) 0.000
N4 0.0405(10) 0.0391(9) 0.0397(9) -0.0016(7) 0.0152(8) 0.0003(7)
N3 0.0257(7) 0.0328(8) 0.0354(8) 0.0009(6) 0.0045(6) -0.0013(6)
N1 0.0346(9) 0.0398(9) 0.0419(9) -0.0016(7) 0.0083(8) 0.0039(8)
O1 0.0514(9) 0.0385(7) 0.0343(8) 0.0187(6) -0.0002(7) -0.0015(6)
O2 0.0415(8) 0.0437(8) 0.0417(8) -0.0125(6) 0.0137(7) -0.0072(6)
S1 0.1124(7) 0.0671(5) 0.0530(4) 0.0083(4) 0.0491(4) 0.0012(3)

loop_
_atom_type_symbol
_atom_type_description
_atom_type_scat_dispersion_real
_atom_type_scat_dispersion_imag
_atom_type_scat_source
C C 0.0033 0.0016 'International Tables Vol C Tables 4.2.6.8 and 6.1.1.4'
H H 0.0000 0.0000 'International Tables Vol C Tables 4.2.6.8 and 6.1.1.4'
N N 0.0061 0.0033 'International Tables Vol C Tables 4.2.6.8 and 6.1.1.4'
O O 0.0106 0.0060 'International Tables Vol C Tables 4.2.6.8 and 6.1.1.4'
Co Co 0.3494 0.9721 'International Tables Vol C Tables 4.2.6.8 and 6.1.1.4'
S S 0.1246 0.1234 'International Tables Vol C Tables 4.2.6.8 and 6.1.1.4'

loop_
_geom_angle_atom_site_label_1
_geom_angle_atom_site_label_2
_geom_angle_atom_site_label_3
_geom_angle_site_symmetry_1
_geom_angle_site_symmetry_3
_geom_angle
_geom_angle_publ_flag
C5 C1 C2 . . 119.44(19) ?
C5 C1 H1 . . 120.3 ?
C2 C1 H1 . . 120.3 ?
C3 C2 C1 . . 118.7(2) ?
C3 C2 H2 . . 120.7 ?
C1 C2 H2 . . 120.7 ?
C2 C3 C4 . . 118.6(2) ?
C2 C3 H3 . . 120.7 ?
C4 C3 H3 . . 120.7 ?
N1 C4 C3 . . 123.60(19) ?
N1 C4 H4 . . 118.2 ?
C3 C4 H4 . . 118.2 ?
N1 C5 C1 . . 122.21(19) ?
N1 C5 C6 . . 117.08(18) ?
C1 C5 C6 . . 120.69(18) ?
O1 C6 C5 . . 107.55(16) ?
O1 C6 H6A . . 110.2 ?
C5 C6 H6A . . 110.2 ?
O1 C6 H6B . . 110.2 ?
C5 C6 H6B . . 110.2 ?
H6A C6 H6B . . 108.5 ?
C8 N2 C9 . . 115.14(16) ?
N2 C8 O1 . . 120.55(16) ?
N2 C8 C11 . . 123.07(17) ?
O1 C8 C11 . . 116.38(17) ?
N2 C9 C10 . . 122.97(19) ?
N2 C9 H9 . . 118.5 ?
C10 C9 H9 . . 118.5 ?
N3 C10 C9 . . 120.87(19) ?
N3 C10 H10 . . 119.6 ?
C9 C10 H10 . . 119.6 ?
N3 C11 C8 . . 120.83(17) ?
N3 C11 H11 . . 119.6 ?
C8 C11 H11 . . 119.6 ?
N4 C12 S1 . . 178.7(2) ?
N4 Co1 N4 . 2_556 175.43(9) y
N4 Co1 O2 . . 91.49(6) y
N4 Co1 O2 2_556 . 85.34(6) y
N4 Co1 O2 . 2_556 85.34(6) ?
N4 Co1 O2 2_556 2_556 91.49(6) ?
O2 Co1 O2 . 2_556 92.24(8) y
N4 Co1 N3 . 2_556 92.63(6) y
N4 Co1 N3 2_556 2_556 90.81(6) ?
O2 Co1 N3 . 2_556 173.74(6) y
O2 Co1 N3 2_556 2_556 92.79(6) ?
N4 Co1 N3 . . 90.81(6) y
N4 Co1 N3 2_556 . 92.63(6) ?
O2 Co1 N3 . . 92.79(6) y
O2 Co1 N3 2_556 . 173.74(6) ?
N3 Co1 N3 2_556 . 82.45(8) y
C12 N4 Co1 . . 170.41(18) ?
C11 N3 C10 . . 117.06(16) ?
C11 N3 Co1 . . 122.44(12) ?
C10 N3 Co1 . . 120.49(13) ?
C4 N1 C5 . . 117.44(17) ?
C8 O1 C6 . . 116.04(15) ?
Co1 O2 H5 . . 113.0 ?
Co1 O2 H8 . . 123.6 ?
H5 O2 H8 . . 111.7 ?

loop_
_geom_bond_atom_site_label_1
_geom_bond_atom_site_label_2
_geom_bond_site_symmetry_2
_geom_bond_distance
_geom_bond_publ_flag
C1 C5 . 1.379(3) ?
C1 C2 . 1.380(3) ?
C1 H1 . 0.9300 ?
C2 C3 . 1.372(3) ?
C2 H2 . 0.9300 ?
C3 C4 . 1.374(3) ?
C3 H3 . 0.9300 ?
C4 N1 . 1.337(3) ?
C4 H4 . 0.9300 ?
C5 N1 . 1.341(2) ?
C5 C6 . 1.491(3) ?
C6 O1 . 1.445(2) ?
C6 H6A . 0.9700 ?
C6 H6B . 0.9700 ?
N2 C8 . 1.321(2) ?
N2 C9 . 1.339(3) ?
C8 O1 . 1.346(2) ?
C8 C11 . 1.397(2) ?
C9 C10 . 1.373(3) ?
C9 H9 . 0.9300 ?
C10 N3 . 1.348(2) ?
C10 H10 . 0.9300 ?
C11 N3 . 1.319(2) ?
C11 H11 . 0.9300 ?
C12 N4 . 1.158(3) ?
C12 S1 . 1.628(2) ?
Co1 N4 . 2.0597(19) y
Co1 N4 2_556 2.0597(19) ?
Co1 O2 . 2.1394(13) y
Co1 O2 2_556 2.1394(13) ?
Co1 N3 2_556 2.1856(15) ?
Co1 N3 . 2.1856(15) y
O2 H5 . 0.8552 ?
O2 H8 . 0.8316 ?

loop_
_geom_hbond_atom_site_label_D
_geom_hbond_atom_site_label_H
_geom_hbond_atom_site_label_A
_geom_hbond_site_symmetry_A
_geom_hbond_distance_DH
_geom_hbond_distance_HA
_geom_hbond_distance_DA
_geom_hbond_angle_DHA
O2 H5 S1 6_566 0.86 2.58 3.4123(17) 164.1
O2 H8 N1 7_557 0.83 1.98 2.803(2) 171.6

loop_
_geom_torsion_atom_site_label_1
_geom_torsion_atom_site_label_2
_geom_torsion_atom_site_label_3
_geom_torsion_atom_site_label_4
_geom_torsion_site_symmetry_1
_geom_torsion
C5 C1 C2 C3 . 0.8(3)
C1 C2 C3 C4 . -1.0(3)
C2 C3 C4 N1 . 0.3(3)
C2 C1 C5 N1 . 0.3(3)
C2 C1 C5 C6 . 178.48(17)
N1 C5 C6 O1 . -88.0(2)
C1 C5 C6 O1 . 93.7(2)
C9 N2 C8 O1 . 179.51(18)
C9 N2 C8 C11 . -1.2(3)
C8 N2 C9 C10 . 2.4(3)
N2 C9 C10 N3 . -1.2(3)
N2 C8 C11 N3 . -1.2(3)
O1 C8 C11 N3 . 178.10(17)
C8 C11 N3 C10 . 2.4(3)
C8 C11 N3 Co1 . -178.94(13)
C9 C10 N3 C11 . -1.3(3)
C9 C10 N3 Co1 . 180.00(15)
N4 Co1 N3 C11 . 150.92(14)
N4 Co1 N3 C11 2_556 -26.06(15)
O2 Co1 N3 C11 . 59.39(14)
N3 Co1 N3 C11 2_556 -116.53(16)
N4 Co1 N3 C10 . -30.49(15)
N4 Co1 N3 C10 2_556 152.53(15)
O2 Co1 N3 C10 . -122.02(14)
N3 Co1 N3 C10 2_556 62.06(13)
C3 C4 N1 C5 . 0.7(3)
C1 C5 N1 C4 . -1.0(3)
C6 C5 N1 C4 . -179.25(17)
N2 C8 O1 C6 . -1.9(3)
C11 C8 O1 C6 . 178.76(17)
C5 C6 O1 C8 . -173.42(17)
